data_2210554
loop_
_publ_author_name
'Gang Lei'

_publ_section_title
;
 8-Quinolyl benzoate
;
_journal_coeditor_code CI2175
_journal_issue 10
_journal_name_full 'Acta Crystallographica Section E'
_journal_page_first o4666
_journal_page_last o4667
_journal_paper_doi 10.1107/S1600536806038499
_journal_volume 62
_journal_year 2006
_chemical_formula_iupac 'C16 H11 N O2'
_chemical_formula_moiety 'C16 H11 N O2'
_chemical_formula_sum 'C16 H11 N O2'
_chemical_formula_weight 249.26
_chemical_name_systematic
;
8-Quinolyl benzoate
;
_space_group_IT_number 14
_symmetry_cell_setting monoclinic
_symmetry_space_group_name_Hall '-P 2ybc'
_symmetry_space_group_name_H-M 'P 1 21/c 1'
_atom_sites_solution_hydrogens geom
_atom_sites_solution_primary direct
_atom_sites_solution_secondary difmap
_audit_creation_method SHELXL-97
_cell_angle_alpha 90.00
_cell_angle_beta 92.7980(10)
_cell_angle_gamma 90.00
_cell_formula_units_Z 4
_cell_length_a 6.6322(3)
_cell_length_b 8.5401(4)
_cell_length_c 21.5578(10)
_cell_measurement_reflns_used 9086
_cell_measurement_temperature 153(2)
_cell_measurement_theta_max 27.53
_cell_measurement_theta_min 3.05
_cell_volume 1219.57(10)
_computing_cell_refinement RAPID-AUTO
_computing_data_collection 'RAPID-AUTO (Rigaku/MSC, 2004)'
_computing_data_reduction RAPID-AUTO
_computing_molecular_graphics 'XP in SHELXTL (Bruker, 1997)'
_computing_publication_material SHELXL97
_computing_structure_refinement 'SHELXL97 (Sheldrick, 1997)'
_computing_structure_solution 'SHELXS97 (Sheldrick, 1997)'
_diffrn_ambient_temperature 153(2)
_diffrn_measured_fraction_theta_full 0.999
_diffrn_measured_fraction_theta_max 0.999
_diffrn_measurement_device_type 'Rigaku R-AXIS RAPID'
_diffrn_measurement_method \w
_diffrn_radiation_monochromator graphite
_diffrn_radiation_source 'Rotating Anode'
_diffrn_radiation_type MoK\a
_diffrn_radiation_wavelength 0.71073
_diffrn_reflns_av_R_equivalents 0.0280
_diffrn_reflns_av_sigmaI/netI 0.0251
_diffrn_reflns_limit_h_max 8
_diffrn_reflns_limit_h_min -8
_diffrn_reflns_limit_k_max 9
_diffrn_reflns_limit_k_min -11
_diffrn_reflns_limit_l_max 27
_diffrn_reflns_limit_l_min -27
_diffrn_reflns_number 11407
_diffrn_reflns_theta_full 27.48
_diffrn_reflns_theta_max 27.48
_diffrn_reflns_theta_min 3.04
_diffrn_standards_decay_% 0
_diffrn_standards_interval_count 0
_diffrn_standards_interval_time 0
_diffrn_standards_number 0
_exptl_absorpt_coefficient_mu 0.090
_exptl_absorpt_correction_type none
_exptl_crystal_colour yellow
_exptl_crystal_density_diffrn 1.358
_exptl_crystal_density_method 'not measured'
_exptl_crystal_description Block
_exptl_crystal_F_000 520
_exptl_crystal_size_max 0.45
_exptl_crystal_size_mid 0.17
_exptl_crystal_size_min 0.16
_refine_diff_density_max 0.314
_refine_diff_density_min -0.239
_refine_ls_extinction_coef 0.013(3)
_refine_ls_extinction_expression Fc^*^=kFc[1+0.001xFc^2^\l^3^/sin(2\q)]^-1/4^
_refine_ls_extinction_method SHELXL97
_refine_ls_goodness_of_fit_ref 1.011
_refine_ls_hydrogen_treatment constr
_refine_ls_matrix_type full
_refine_ls_number_parameters 173
_refine_ls_number_reflns 2784
_refine_ls_number_restraints 0
_refine_ls_restrained_S_all 1.011
_refine_ls_R_factor_all 0.0483
_refine_ls_R_factor_gt 0.0412
_refine_ls_shift/su_max 0.001
_refine_ls_shift/su_mean 0.000
_refine_ls_structure_factor_coef Fsqd
_refine_ls_weighting_details 'calc w=1/[\s^2^(Fo^2^)+(0.0826P)^2^+0.1478P] where P=(Fo^2^+2Fc^2^)/3'
_refine_ls_weighting_scheme calc
_refine_ls_wR_factor_gt 0.1174
_refine_ls_wR_factor_ref 0.1245
_reflns_number_gt 2270
_reflns_number_total 2784
_reflns_threshold_expression I>2\s(I)
_cod_data_source_file ci2175.cif
_cod_data_source_block I
_cod_depositor_comments
;
The following automatic conversions were performed:
'_symmetry_cell_setting' value 'Monoclinic' changed to 'monoclinic'
according to '/home/saulius/struct/CIF-dictionaries/cif_core.dic'
dictionary named 'cif_core.dic' version 2.4.1 from 2010-06-29.

Automatic conversion script
Id: cif_fix_enum 1527 2010-12-29 10:47:43Z saulius 

The following automatic conversions were performed:

'_symmetry_cell_setting' value 'Monoclinic' changed to 'monoclinic'
according to /home/saulius/struct/CIF-dictionaries/cif_core.dic
dictionary named 'cif_core.dic' version 2.4.1 from 2010-06-29.

Automatic conversion script
Id: cif_fix_values 1715 2011-07-08 13:25:40Z adriana 
;
_cod_original_sg_symbol_H-M 'P 21/c'
_cod_database_code 2210554
_cod_database_fobs_code 2210554

loop_
_symmetry_equiv_pos_as_xyz
'x, y, z'
'-x, y+1/2, -z+1/2'
'-x, -y, -z'
'x, -y-1/2, z-1/2'

loop_
_atom_site_type_symbol
_atom_site_label
_atom_site_fract_x
_atom_site_fract_y
_atom_site_fract_z
_atom_site_U_iso_or_equiv
_atom_site_adp_type
_atom_site_calc_flag
_atom_site_refinement_flags
_atom_site_occupancy
O O1 0.79840(13) 0.89881(10) 0.58479(4) 0.0266(2) Uani d . 1
O O2 0.47816(13) 0.86158(10) 0.61232(4) 0.0276(2) Uani d . 1
N N1 0.78656(15) 0.58040(12) 0.59980(5) 0.0262(2) Uani d . 1
C C1 0.79117(19) 0.42696(15) 0.60518(6) 0.0314(3) Uani d . 1
H H1 0.8076 0.3839 0.6457 0.038 Uiso calc R 1
C C2 0.77332(19) 0.32220(15) 0.55460(7) 0.0330(3) Uani d . 1
H H2 0.7777 0.2124 0.5615 0.040 Uiso calc R 1
C C3 0.74986(17) 0.37977(15) 0.49603(7) 0.0296(3) Uani d . 1
H H3 0.7368 0.3109 0.4615 0.036 Uiso calc R 1
C C4 0.74517(17) 0.54402(14) 0.48713(6) 0.0244(3) Uani d . 1
C C5 0.72252(18) 0.61506(16) 0.42797(6) 0.0290(3) Uani d . 1
H H5 0.7094 0.5515 0.3918 0.035 Uiso calc R 1
C C6 0.71936(19) 0.77428(17) 0.42235(6) 0.0310(3) Uani d . 1
H H6 0.7024 0.8206 0.3824 0.037 Uiso calc R 1
C C7 0.74096(18) 0.87046(15) 0.47535(6) 0.0283(3) Uani d . 1
H H7 0.7402 0.9812 0.4712 0.034 Uiso calc R 1
C C8 0.76288(17) 0.80344(14) 0.53252(5) 0.0235(3) Uani d . 1
C C9 0.76500(16) 0.63914(14) 0.54095(5) 0.0219(3) Uani d . 1
C C10 0.64562(18) 0.91120(13) 0.62413(5) 0.0228(3) Uani d . 1
C C11 0.70917(18) 0.99690(13) 0.68175(5) 0.0243(3) Uani d . 1
C C12 0.9070(2) 1.04809(15) 0.69339(6) 0.0309(3) Uani d . 1
H H12 1.0067 1.0277 0.6643 0.037 Uiso calc R 1
C C13 0.9575(2) 1.12903(16) 0.74781(7) 0.0372(3) Uani d . 1
H H13 1.0923 1.1636 0.7561 0.045 Uiso calc R 1
C C14 0.8116(2) 1.15949(16) 0.79005(6) 0.0358(3) Uani d . 1
H H14 0.8465 1.2157 0.8271 0.043 Uiso calc R 1
C C15 0.6147(2) 1.10836(16) 0.77858(6) 0.0335(3) Uani d . 1
H H15 0.5151 1.1294 0.8077 0.040 Uiso calc R 1
C C16 0.5637(2) 1.02666(14) 0.72461(6) 0.0289(3) Uani d . 1
H H16 0.4292 0.9909 0.7168 0.035 Uiso calc R 1

loop_
_atom_site_aniso_label
_atom_site_aniso_U_11
_atom_site_aniso_U_22
_atom_site_aniso_U_33
_atom_site_aniso_U_12
_atom_site_aniso_U_13
_atom_site_aniso_U_23
O1 0.0312(5) 0.0226(4) 0.0263(4) -0.0036(3) 0.0053(3) -0.0055(3)
O2 0.0283(5) 0.0286(4) 0.0258(4) -0.0005(3) 0.0012(3) -0.0013(3)
N1 0.0246(5) 0.0270(5) 0.0269(5) 0.0016(4) 0.0013(4) 0.0009(4)
C1 0.0271(6) 0.0287(6) 0.0388(7) 0.0022(5) 0.0038(5) 0.0079(5)
C2 0.0237(6) 0.0212(6) 0.0545(8) 0.0004(5) 0.0063(5) -0.0007(6)
C3 0.0190(6) 0.0268(6) 0.0432(7) -0.0025(4) 0.0033(5) -0.0129(5)
C4 0.0155(5) 0.0280(6) 0.0300(6) -0.0004(4) 0.0031(4) -0.0076(5)
C5 0.0213(6) 0.0414(7) 0.0245(6) 0.0002(5) 0.0025(4) -0.0104(5)
C6 0.0262(6) 0.0444(8) 0.0226(6) 0.0025(5) 0.0032(5) 0.0034(5)
C7 0.0280(6) 0.0275(6) 0.0298(6) 0.0018(5) 0.0048(5) 0.0019(5)
C8 0.0231(6) 0.0239(6) 0.0239(6) -0.0001(4) 0.0042(4) -0.0050(5)
C9 0.0169(5) 0.0240(6) 0.0251(6) 0.0007(4) 0.0029(4) -0.0026(4)
C10 0.0290(6) 0.0171(5) 0.0222(5) 0.0024(4) 0.0017(4) 0.0031(4)
C11 0.0316(6) 0.0188(5) 0.0224(5) 0.0022(5) -0.0004(5) 0.0009(4)
C12 0.0342(7) 0.0295(6) 0.0291(6) -0.0010(5) 0.0021(5) -0.0014(5)
C13 0.0400(8) 0.0357(7) 0.0350(7) -0.0034(6) -0.0058(6) -0.0046(6)
C14 0.0528(8) 0.0296(6) 0.0243(6) -0.0007(6) -0.0045(6) -0.0051(5)
C15 0.0464(8) 0.0301(7) 0.0244(6) 0.0055(5) 0.0047(5) -0.0019(5)
C16 0.0337(6) 0.0271(6) 0.0260(6) 0.0027(5) 0.0019(5) -0.0004(5)

loop_
_atom_type_symbol
_atom_type_description
_atom_type_scat_dispersion_real
_atom_type_scat_dispersion_imag
_atom_type_scat_source
C C 0.0033 0.0016 'International Tables Vol C Tables 4.2.6.8 and 6.1.1.4'
H H 0.0000 0.0000 'International Tables Vol C Tables 4.2.6.8 and 6.1.1.4'
N N 0.0061 0.0033 'International Tables Vol C Tables 4.2.6.8 and 6.1.1.4'
O O 0.0106 0.0060 'International Tables Vol C Tables 4.2.6.8 and 6.1.1.4'

loop_
_geom_angle_atom_site_label_1
_geom_angle_atom_site_label_2
_geom_angle_atom_site_label_3
_geom_angle
C10 O1 C8 116.54(9)
C1 N1 C9 116.67(11)
N1 C1 C2 124.24(12)
N1 C1 H1 117.9
C2 C1 H1 117.9
C3 C2 C1 119.39(12)
C3 C2 H2 120.3
C1 C2 H2 120.3
C2 C3 C4 119.07(11)
C2 C3 H3 120.5
C4 C3 H3 120.5
C5 C4 C3 123.24(11)
C5 C4 C9 119.61(11)
C3 C4 C9 117.16(11)
C6 C5 C4 120.54(11)
C6 C5 H5 119.7
C4 C5 H5 119.7
C5 C6 C7 120.54(12)
C5 C6 H6 119.7
C7 C6 H6 119.7
C8 C7 C6 119.45(12)
C8 C7 H7 120.3
C6 C7 H7 120.3
C7 C8 O1 119.38(11)
C7 C8 C9 122.25(11)
O1 C8 C9 118.23(10)
N1 C9 C8 118.93(10)
N1 C9 C4 123.46(11)
C8 C9 C4 117.61(11)
O2 C10 O1 123.34(10)
O2 C10 C11 124.85(11)
O1 C10 C11 111.79(10)
C16 C11 C12 120.00(11)
C16 C11 C10 117.89(11)
C12 C11 C10 122.10(11)
C13 C12 C11 119.62(13)
C13 C12 H12 120.2
C11 C12 H12 120.2
C14 C13 C12 120.09(13)
C14 C13 H13 120.0
C12 C13 H13 120.0
C13 C14 C15 120.35(12)
C13 C14 H14 119.8
C15 C14 H14 119.8
C16 C15 C14 119.83(13)
C16 C15 H15 120.1
C14 C15 H15 120.1
C15 C16 C11 120.10(12)
C15 C16 H16 120.0
C11 C16 H16 120.0

loop_
_geom_bond_atom_site_label_1
_geom_bond_atom_site_label_2
_geom_bond_distance
O1 C10 1.3569(15)
O1 C8 1.4010(14)
O2 C10 1.2043(14)
N1 C1 1.3157(16)
N1 C9 1.3654(15)
C1 C2 1.411(2)
C1 H1 0.95
C2 C3 1.357(2)
C2 H2 0.95
C3 C4 1.4159(17)
C3 H3 0.95
C4 C5 1.4136(17)
C4 C9 1.4172(16)
C5 C6 1.3652(19)
C5 H5 0.95
C6 C7 1.4088(18)
C6 H6 0.95
C7 C8 1.3602(17)
C7 H7 0.95
C8 C9 1.4148(16)
C10 C11 1.4848(16)
C11 C16 1.3913(18)
C11 C12 1.3941(18)
C12 C13 1.3885(18)
C12 H12 0.95
C13 C14 1.385(2)
C13 H13 0.95
C14 C15 1.387(2)
C14 H14 0.95
C15 C16 1.3844(17)
C15 H15 0.95
C16 H16 0.95

loop_
_geom_hbond_atom_site_label_D
_geom_hbond_atom_site_label_H
_geom_hbond_atom_site_label_A
_geom_hbond_site_symmetry_A
_geom_hbond_distance_DH
_geom_hbond_distance_HA
_geom_hbond_distance_DA
_geom_hbond_angle_DHA
C3 H3 O2 3_666 0.95 2.55 3.4128(15) 151

loop_
_geom_torsion_atom_site_label_1
_geom_torsion_atom_site_label_2
_geom_torsion_atom_site_label_3
_geom_torsion_atom_site_label_4
_geom_torsion
C9 N1 C1 C2 -0.68(19)
N1 C1 C2 C3 0.0(2)
C1 C2 C3 C4 0.40(18)
C2 C3 C4 C5 179.64(11)
C2 C3 C4 C9 -0.20(17)
C3 C4 C5 C6 -179.91(11)
C9 C4 C5 C6 -0.08(17)
C4 C5 C6 C7 0.74(19)
C5 C6 C7 C8 -0.72(19)
C6 C7 C8 O1 175.59(10)
C6 C7 C8 C9 0.04(18)
C10 O1 C8 C7 109.82(12)
C10 O1 C8 C9 -74.46(13)
C1 N1 C9 C8 -178.85(11)
C1 N1 C9 C4 0.89(17)
C7 C8 C9 N1 -179.66(10)
O1 C8 C9 N1 4.75(16)
C7 C8 C9 C4 0.59(17)
O1 C8 C9 C4 -175.00(9)
C5 C4 C9 N1 179.69(10)
C3 C4 C9 N1 -0.47(17)
C5 C4 C9 C8 -0.56(16)
C3 C4 C9 C8 179.28(10)
C8 O1 C10 O2 -9.49(15)
C8 O1 C10 C11 172.29(9)
O2 C10 C11 C16 -2.07(17)
O1 C10 C11 C16 176.11(10)
O2 C10 C11 C12 178.38(11)
O1 C10 C11 C12 -3.44(15)
C16 C11 C12 C13 -0.15(18)
C10 C11 C12 C13 179.39(11)
C11 C12 C13 C14 -0.4(2)
C12 C13 C14 C15 0.5(2)
C13 C14 C15 C16 -0.1(2)
C14 C15 C16 C11 -0.48(19)
C12 C11 C16 C15 0.60(18)
C10 C11 C16 C15 -178.96(11)

loop_
_cod_related_entry_id
_cod_related_entry_database
_cod_related_entry_code
1 ChemSpider 6594
